data_1505914
loop_
_publ_author_name
'Sawada, Tsuyoshi'
'Nishiyama, Yousuke'
'Tabuchi, Wataru'
'Ishikawa, Makoto'
'Tsutsumi, Emi'
'Kuwahara, Yutaka'
'Shosenji, Hideto'

_publ_section_title
;
 Novel calixarene hemisphere synthesized via pinacol rearrangement of
 [2.1.2.1]metacyclophane.
;
_journal_issue 10
_journal_name_full 'Organic letters'
_journal_page_first 1995
_journal_page_last 1997
_journal_paper_doi 10.1021/ol060286y
_journal_volume 8
_journal_year 2006
_chemical_formula_moiety 'C46 H52 O4, C2 H3 N '
_chemical_formula_sum 'C48 H55 N O4'
_chemical_formula_weight 709.93
_space_group_IT_number 62
_symmetry_cell_setting orthorhombic
_symmetry_Int_Tables_number 62
_symmetry_space_group_name_Hall '-P 2ac 2n'
_symmetry_space_group_name_H-M 'P n m a'
_cell_angle_alpha 90
_cell_angle_beta 90
_cell_angle_gamma 90
_cell_formula_units_Z 4
_cell_length_a 11.365(5)
_cell_length_b 21.338(6)
_cell_length_c 16.49(2)
_cell_measurement_reflns_used 20
_cell_measurement_temperature 298.1
_cell_measurement_theta_max 12.09
_cell_measurement_theta_min 7.20
_cell_volume 3999(5)
_computing_cell_refinement WinAFC
_computing_data_collection WinAFC
_computing_data_reduction CrystalStructure
_computing_publication_material 'CrystalStructure 3.6.0'
_computing_structure_refinement SHELXL
_computing_structure_solution SIR92
_diffrn_measured_fraction_theta_full 0.999
_diffrn_measured_fraction_theta_max 0.999
_diffrn_measurement_device_type 'Rigaku AFC7R'
_diffrn_measurement_method \w
_diffrn_radiation_type 'Mo K\a'
_diffrn_radiation_wavelength 0.7107
_diffrn_reflns_av_R_equivalents 0.036
_diffrn_reflns_limit_h_max 14
_diffrn_reflns_limit_h_min -8
_diffrn_reflns_limit_k_max 27
_diffrn_reflns_limit_k_min 0
_diffrn_reflns_limit_l_max 12
_diffrn_reflns_limit_l_min -21
_diffrn_reflns_number 7448
_diffrn_reflns_theta_full 27.49
_diffrn_reflns_theta_max 27.49
_diffrn_reflns_theta_min 2.90
_diffrn_standards_decay_% -1.25
_diffrn_standards_interval_count 0
_diffrn_standards_number 3
_exptl_absorpt_coefficient_mu 0.074
_exptl_absorpt_correction_T_max 0.993
_exptl_absorpt_correction_T_min 0.974
_exptl_absorpt_correction_type psi-scan
_exptl_absorpt_process_details '(North, Phillips & Mathews, 1968)'
_exptl_crystal_colour colorless
_exptl_crystal_density_diffrn 1.179
_exptl_crystal_density_method 'not measured'
_exptl_crystal_description prismatic
_exptl_crystal_F_000 1528.00
_exptl_crystal_size_max 0.50
_exptl_crystal_size_mid 0.30
_exptl_crystal_size_min 0.10
_refine_diff_density_max 0.41
_refine_diff_density_min -0.22
_refine_ls_extinction_method none
_refine_ls_goodness_of_fit_ref 0.994
_refine_ls_hydrogen_treatment constr
_refine_ls_number_parameters 275
_refine_ls_number_reflns 4708
_refine_ls_R_factor_gt 0.0770
_refine_ls_shift/su_max 0.0000
_refine_ls_structure_factor_coef Fsqd
_refine_ls_weighting_details 'w = 1/[\s^2^(Fo^2^)+(0.1045P)^2^+0.0000P] where P=(Fo^2^+2Fc^2^)/3'
_refine_ls_weighting_scheme calc
_refine_ls_wR_factor_ref 0.2440
_reflns_number_gt 2934
_reflns_number_total 4708
_reflns_threshold_expression F^2^>2.0\s(F^2^)
_cod_data_source_file ol060286ysi20060202_101212.cif
_cod_data_source_block '_calixarene5a'
_cod_depositor_comments
;
The following automatic conversions were performed:
'_atom_site_symetry_multiplicity' tag replaced with
'_atom_site_symmetry_multiplicity'.

Automatic conversion script
Id: cif_correct_tags 1440 2010-10-19 06:21:57Z saulius 
;
_cod_original_formula_sum 'C48 H55 N O4 '
_cod_database_code 1505914

loop_
_symmetry_equiv_pos_site_id
_symmetry_equiv_pos_as_xyz
1 +X,+Y,+Z
2 1/2-X,1/2+Y,1/2+Z
3 +X,1/2-Y,+Z
4 1/2-X,-Y,1/2+Z
5 -X,-Y,-Z
6 1/2+X,1/2-Y,1/2-Z
7 -X,1/2+Y,-Z
8 1/2+X,+Y,1/2-Z

loop_
_atom_site_label
_atom_site_type_symbol
_atom_site_fract_x
_atom_site_fract_y
_atom_site_fract_z
_atom_site_U_iso_or_equiv
_atom_site_adp_type
_atom_site_occupancy
_atom_site_symmetry_multiplicity
_atom_site_calc_flag
_atom_site_refinement_flags
_atom_site_disorder_assembly
_atom_site_disorder_group
O1 O 0.2321(2) 0.17594(13) 0.57540(16) 0.0591(8) Uani 1 1 d . . .
O2 O 0.3787(2) 0.17717(12) 0.67803(15) 0.0623(8) Uani 1 1 d . . .
C1 C 0.1600(4) 0.2500 0.4340(3) 0.0480(14) Uani 1 2 d S . .
H1A H 0.1163 0.2500 0.4846 0.062 Uiso 1 2 calc SR . .
H1B H 0.1037 0.2500 0.3898 0.062 Uiso 1 2 calc SR . .
C2 C 0.2344(3) 0.19181(16) 0.4294(2) 0.0430(9) Uani 1 1 d . . .
C3 C 0.2817(3) 0.16956(17) 0.3568(2) 0.0488(10) Uani 1 1 d . . .
H3 H 0.2587 0.1890 0.3089 0.063 Uiso 1 1 calc R . .
C4 C 0.3613(3) 0.12002(17) 0.3518(2) 0.0469(10) Uani 1 1 d . . .
C5 C 0.3923(3) 0.09046(17) 0.4240(2) 0.0491(10) Uani 1 1 d . . .
H5 H 0.4444 0.0568 0.4229 0.064 Uiso 1 1 calc R . .
C6 C 0.3472(3) 0.11021(16) 0.4966(2) 0.0431(9) Uani 1 1 d . . .
C7 C 0.2690(3) 0.15993(17) 0.4984(2) 0.0447(9) Uani 1 1 d . . .
C8 C 0.3775(3) 0.09035(17) 0.5821(2) 0.0472(10) Uani 1 1 d . . .
H8 H 0.3613 0.0460 0.5931 0.061 Uiso 1 1 calc R . .
C9 C 0.4995(3) 0.11037(16) 0.6060(2) 0.0411(9) Uani 1 1 d . . .
C10 C 0.6072(3) 0.08990(17) 0.5791(2) 0.0472(10) Uani 1 1 d . . .
H10 H 0.6112 0.0565 0.5430 0.061 Uiso 1 1 calc R . .
C11 C 0.7108(3) 0.11860(17) 0.6052(2) 0.0467(10) Uani 1 1 d . A .
C12 C 0.6988(3) 0.16905(17) 0.6595(2) 0.0496(10) Uani 1 1 d . . .
H12 H 0.7669 0.1883 0.6784 0.065 Uiso 1 1 calc R . .
C13 C 0.5909(3) 0.19192(17) 0.6868(2) 0.0461(10) Uani 1 1 d . . .
C14 C 0.4924(3) 0.16050(17) 0.6577(2) 0.0468(10) Uani 1 1 d . . .
C15 C 0.5801(5) 0.2500 0.7389(3) 0.0477(14) Uani 1 2 d S . .
H15A H 0.6414 0.2500 0.7798 0.062 Uiso 1 2 calc SR . .
H15B H 0.5045 0.2500 0.7662 0.062 Uiso 1 2 calc SR . .
C16 C 0.2982(4) 0.1361(2) 0.6313(3) 0.0652(12) Uani 1 1 d . . .
H16 H 0.2452 0.1130 0.6675 0.085 Uiso 1 1 calc R . .
C17 C 0.4143(4) 0.09816(19) 0.2712(2) 0.0585(11) Uani 1 1 d . . .
C18 C 0.5446(4) 0.0834(3) 0.2812(3) 0.1085(19) Uani 1 1 d . . .
H18A H 0.5762 0.0695 0.2303 0.141 Uiso 1 1 calc R . .
H18B H 0.5542 0.0511 0.3210 0.141 Uiso 1 1 calc R . .
H18C H 0.5855 0.1205 0.2984 0.141 Uiso 1 1 calc R . .
C19 C 0.4049(5) 0.1473(3) 0.2066(3) 0.131(2) Uani 1 1 d . . .
H19A H 0.4386 0.1318 0.1572 0.170 Uiso 1 1 calc R . .
H19B H 0.4463 0.1843 0.2235 0.170 Uiso 1 1 calc R . .
H19C H 0.3235 0.1574 0.1978 0.170 Uiso 1 1 calc R . .
C20 C 0.3564(4) 0.0383(2) 0.2422(3) 0.1089(19) Uani 1 1 d . . .
H20A H 0.3913 0.0255 0.1918 0.142 Uiso 1 1 calc R . .
H20B H 0.2738 0.0454 0.2344 0.142 Uiso 1 1 calc R . .
H20C H 0.3675 0.0060 0.2820 0.142 Uiso 1 1 calc R . .
C21 C 0.8329(3) 0.09895(19) 0.5752(3) 0.0555(11) Uani 1 1 d . . .
C22A C 0.8919(8) 0.1545(4) 0.5328(5) 0.089(3) Uani 0.809(17) 1 d P A 1
H22A H 0.9015 0.1882 0.5707 0.116 Uiso 0.809(17) 1 calc PR A 1
H22B H 0.8436 0.1681 0.4884 0.116 Uiso 0.809(17) 1 calc PR A 1
H22C H 0.9675 0.1419 0.5127 0.116 Uiso 0.809(17) 1 calc PR A 1
C23A C 0.9087(7) 0.0786(5) 0.6459(4) 0.097(4) Uani 0.809(17) 1 d P A 1
H23A H 0.9108 0.1113 0.6858 0.126 Uiso 0.809(17) 1 calc PR A 1
H23B H 0.9871 0.0702 0.6272 0.126 Uiso 0.809(17) 1 calc PR A 1
H23C H 0.8763 0.0413 0.6696 0.126 Uiso 0.809(17) 1 calc PR A 1
C24A C 0.8240(7) 0.0477(4) 0.5111(6) 0.091(3) Uani 0.809(17) 1 d P A 1
H24A H 0.9015 0.0360 0.4936 0.118 Uiso 0.809(17) 1 calc PR A 1
H24B H 0.7798 0.0630 0.4656 0.118 Uiso 0.809(17) 1 calc PR A 1
H24C H 0.7850 0.0118 0.5338 0.118 Uiso 0.809(17) 1 calc PR A 1
C22B C 0.850(4) 0.028(3) 0.609(5) 0.24(5) Uani 0.191(17) 1 d P A 2
H22D H 0.9248 0.0124 0.5919 0.314 Uiso 0.191(17) 1 calc PR A 2
H22E H 0.7884 0.0020 0.5872 0.314 Uiso 0.191(17) 1 calc PR A 2
H22F H 0.8454 0.0283 0.6668 0.314 Uiso 0.191(17) 1 calc PR A 2
C23B C 0.849(4) 0.081(5) 0.491(3) 0.35(6) Uani 0.191(17) 1 d P A 2
H23D H 0.9292 0.0693 0.4818 0.451 Uiso 0.191(17) 1 calc PR A 2
H23E H 0.8297 0.1163 0.4565 0.451 Uiso 0.191(17) 1 calc PR A 2
H23F H 0.7980 0.0467 0.4780 0.451 Uiso 0.191(17) 1 calc PR A 2
C24B C 0.933(3) 0.138(3) 0.605(5) 0.20(5) Uani 0.191(17) 1 d P A 2
H24D H 1.0053 0.1222 0.5826 0.266 Uiso 0.191(17) 1 calc PR A 2
H24E H 0.9362 0.1361 0.6628 0.266 Uiso 0.191(17) 1 calc PR A 2
H24F H 0.9218 0.1806 0.5878 0.266 Uiso 0.191(17) 1 calc PR A 2
C25 C 0.5555(6) 0.2500 0.4680(4) 0.0763(19) Uani 1 2 d S . .
H25A H 0.5068 0.2867 0.4708 0.099 Uiso 0.50 1 calc PR . .
H25B H 0.6099 0.2500 0.5125 0.099 Uiso 1 2 calc SR . .
H25C H 0.5069 0.2132 0.4708 0.099 Uiso 0.50 1 calc PR . .
C26 C 0.6172(7) 0.2500 0.3956(5) 0.086(2) Uani 1 2 d S . .
N1 N 0.6612(8) 0.2500 0.3339(5) 0.152(3) Uani 1 2 d S . .

loop_
_atom_site_aniso_label
_atom_site_aniso_U_11
_atom_site_aniso_U_22
_atom_site_aniso_U_33
_atom_site_aniso_U_23
_atom_site_aniso_U_13
_atom_site_aniso_U_12
O1 0.0472(16) 0.080(2) 0.0503(17) -0.0014(15) 0.0019(14) 0.0036(14)
O2 0.0609(18) 0.0710(19) 0.0549(18) 0.0029(14) 0.0121(14) 0.0065(16)
C1 0.029(3) 0.053(4) 0.061(4) 0.000 -0.005(3) 0.000
C2 0.036(2) 0.042(2) 0.052(2) 0.000(2) -0.0050(19) -0.0041(18)
C3 0.047(2) 0.051(2) 0.048(2) 0.005(2) -0.008(2) 0.000(2)
C4 0.045(2) 0.047(2) 0.049(2) 0.001(2) -0.0030(19) -0.002(2)
C5 0.051(2) 0.039(2) 0.057(3) -0.001(2) -0.006(2) 0.0025(18)
C6 0.042(2) 0.039(2) 0.049(2) 0.005(2) -0.0029(19) -0.0061(18)
C7 0.037(2) 0.051(2) 0.045(2) -0.004(2) 0.0012(19) -0.0084(19)
C8 0.052(2) 0.037(2) 0.052(3) 0.0053(19) 0.001(2) -0.0058(19)
C9 0.045(2) 0.039(2) 0.039(2) 0.0029(18) -0.0016(18) -0.001(2)
C10 0.058(3) 0.040(2) 0.044(2) -0.0027(18) -0.004(2) 0.001(2)
C11 0.051(3) 0.045(2) 0.044(2) 0.0012(19) -0.006(2) 0.001(2)
C12 0.059(3) 0.047(2) 0.043(2) 0.006(2) -0.017(2) -0.007(2)
C13 0.058(3) 0.047(2) 0.033(2) 0.0093(18) -0.001(2) 0.004(2)
C14 0.052(3) 0.050(2) 0.038(2) 0.0091(19) 0.004(2) 0.007(2)
C15 0.072(4) 0.044(3) 0.027(3) 0.000 -0.006(3) 0.000
C16 0.064(3) 0.071(3) 0.060(3) 0.005(3) 0.001(2) -0.016(3)
C17 0.060(3) 0.067(3) 0.048(3) -0.011(2) 0.004(2) 0.004(2)
C18 0.066(3) 0.170(5) 0.089(4) -0.018(4) 0.016(3) 0.019(3)
C19 0.197(6) 0.126(4) 0.070(3) 0.027(4) 0.054(4) 0.054(5)
C20 0.097(4) 0.134(5) 0.096(4) -0.054(4) 0.020(3) -0.017(4)
C21 0.051(3) 0.054(3) 0.061(3) -0.005(2) -0.004(2) 0.007(2)
C22A 0.069(6) 0.092(5) 0.107(6) 0.010(5) 0.026(4) -0.005(5)
C23A 0.072(6) 0.120(8) 0.097(5) 0.010(5) -0.018(4) 0.035(6)
C24A 0.053(5) 0.100(6) 0.119(8) -0.050(5) 0.030(5) -0.006(4)
C22B 0.11(4) 0.20(6) 0.42(12) 0.17(7) 0.15(6) 0.12(4)
C23B 0.11(3) 0.82(17) 0.11(4) -0.23(7) 0.09(3) -0.27(7)
C24B 0.027(18) 0.15(5) 0.44(12) -0.17(8) 0.04(4) -0.04(2)
C25 0.080(5) 0.075(5) 0.073(5) 0.000 0.007(4) 0.000
C26 0.099(6) 0.069(5) 0.090(6) 0.000 0.034(5) 0.000
N1 0.176(8) 0.150(7) 0.130(7) 0.000 0.069(6) 0.000

loop_
_atom_type_symbol
_atom_type_description
_atom_type_scat_dispersion_real
_atom_type_scat_dispersion_imag
_atom_type_scat_source
C C 0.003 0.002
;
International Tables for Crystallography
(1992, Vol. C, Tables 4.2.6.8 and 6.1.1.4)
;
H H 0.000 0.000
;
International Tables for Crystallography
(1992, Vol. C, Table 6.1.1.4)
;
O O 0.011 0.006
;
International Tables for Crystallography
(1992, Vol. C, Tables 4.2.6.8 and 6.1.1.4)
;

loop_
_geom_angle_atom_site_label_1
_geom_angle_atom_site_label_2
_geom_angle_atom_site_label_3
_geom_angle
_geom_angle_site_symmetry_3
C7 O1 C16 106.3(3) .
C14 O2 C16 107.4(3) .
C2 C1 C2 111.3(4) 3
C7 C2 C3 115.4(3) .
C7 C2 C1 121.6(4) .
C3 C2 C1 122.8(4) .
C4 C3 C2 124.0(3) .
C5 C4 C3 117.2(4) .
C5 C4 C17 120.3(4) .
C3 C4 C17 122.5(3) .
C6 C5 C4 120.9(4) .
C5 C6 C7 119.7(4) .
C5 C6 C8 130.1(3) .
C7 C6 C8 109.9(4) .
O1 C7 C2 123.3(4) .
O1 C7 C6 113.9(4) .
C2 C7 C6 122.8(4) .
C9 C8 C6 112.0(3) .
C9 C8 C16 102.7(3) .
C6 C8 C16 100.3(3) .
C14 C9 C10 120.1(4) .
C14 C9 C8 109.3(3) .
C10 C9 C8 130.3(3) .
C9 C10 C11 120.8(3) .
C10 C11 C12 116.8(3) .
C10 C11 C21 123.0(3) .
C12 C11 C21 120.2(3) .
C13 C12 C11 123.9(4) .
C14 C13 C12 115.4(3) .
C14 C13 C15 121.7(4) .
C12 C13 C15 122.8(4) .
C9 C14 O2 114.0(4) .
C9 C14 C13 122.9(4) .
O2 C14 C13 123.1(3) .
C13 C15 C13 109.9(4) 3
O1 C16 O2 107.5(3) .
O1 C16 C8 109.5(3) .
O2 C16 C8 106.5(3) .
C19 C17 C20 109.6(4) .
C19 C17 C18 106.9(4) .
C20 C17 C18 106.4(4) .
C19 C17 C4 112.1(3) .
C20 C17 C4 111.1(3) .
C18 C17 C4 110.5(3) .
C23B C21 C24B 111(3) .
C23B C21 C23A 126(4) .
C24B C21 C23A 58(3) .
C23B C21 C24A 33(4) .
C24B C21 C24A 132.7(16) .
C23A C21 C24A 111.5(6) .
C23B C21 C22A 73(4) .
C24B C21 C22A 52(4) .
C23A C21 C22A 109.0(5) .
C24A C21 C22A 105.5(5) .
C23B C21 C11 120(2) .
C24B C21 C11 115.6(14) .
C23A C21 C11 110.2(4) .
C24A C21 C11 111.1(4) .
C22A C21 C11 109.4(4) .
C23B C21 C22B 94(4) .
C24B C21 C22B 109(3) .
C23A C21 C22B 53(3) .
C24A C21 C22B 65(3) .
C22A C21 C22B 145.8(13) .
C11 C21 C22B 104.5(12) .
N1 C26 C25 175.7(10) .

loop_
_geom_bond_atom_site_label_1
_geom_bond_atom_site_label_2
_geom_bond_distance
_geom_bond_site_symmetry_2
O1 C7 1.381(4) .
O1 C16 1.463(5) .
O2 C14 1.382(4) .
O2 C16 1.483(4) .
C1 C2 1.504(4) .
C1 C2 1.504(4) 3
C2 C7 1.383(5) .
C2 C3 1.395(5) .
C3 C4 1.394(5) .
C4 C5 1.393(5) .
C4 C17 1.533(5) .
C5 C6 1.368(5) .
C6 C7 1.384(5) .
C6 C8 1.513(5) .
C8 C9 1.503(5) .
C8 C16 1.557(5) .
C9 C14 1.371(5) .
C9 C10 1.373(4) .
C10 C11 1.395(5) .
C11 C12 1.407(5) .
C11 C21 1.532(5) .
C12 C13 1.394(5) .
C13 C14 1.390(5) .
C13 C15 1.513(4) .
C15 C13 1.513(4) 3
C17 C19 1.499(6) .
C17 C20 1.515(5) .
C17 C18 1.522(6) .
C21 C23B 1.45(4) .
C21 C24B 1.49(3) .
C21 C23A 1.514(7) .
C21 C24A 1.524(8) .
C21 C22A 1.530(8) .
C21 C22B 1.62(4) .
C25 C26 1.385(9) .
C26 N1 1.134(8) .

loop_
_cod_changelog_entry_id
_cod_changelog_entry_author
_cod_changelog_entry_date
_cod_changelog_entry_text
1 'Vaitkus, Antanas' 2024-11-16T00:18:53+02:00
;
 Replaced the '\/Y' character sequence with the backslash character ('\')
 in multiple data values.
;
